data_2012746
loop_
_publ_author_name
'Avasthi, Kamlakar'
'Rawat, Diwan S.'
'Sarkhel, Sanjay'
'Maulik, Prakas R.'

_publ_section_title
;
 A dimeric layered structure of a
 4-oxo-4,5-dihydro-1<i>H</i>-pyrazolo[3,4-<i>d</i>]pyrimidine compound
;
_journal_issue 6
_journal_name_full 'Acta Crystallographica Section C'
_journal_page_first o325
_journal_page_last o327
_journal_paper_doi 10.1107/S0108270102006649
_journal_volume 58
_journal_year 2002
_chemical_formula_moiety 'C15 H16 N4 O S'
_chemical_formula_sum 'C15 H16 N4 O S'
_chemical_formula_weight 300.38
_chemical_melting_point 140
_chemical_name_common 4-Oxo-4,5-dihydropyrazolo[3,4-d]pyrimidine
_chemical_name_systematic
;
6-methylsulfanyl-1-(3-phenylpropyl)-4,5-dihydro-1H-pyrazolo[3,4-d]pyrimidine-
4-one
;
_space_group_IT_number 61
_symmetry_cell_setting orthorhombic
_symmetry_space_group_name_Hall '-P 2ac 2ab'
_symmetry_space_group_name_H-M 'P b c a'
_atom_sites_solution_hydrogens geom
_atom_sites_solution_primary direct
_atom_sites_solution_secondary difmap
_cell_angle_alpha 90
_cell_angle_beta 90
_cell_angle_gamma 90
_cell_formula_units_Z 16
_cell_length_a 9.4742(8)
_cell_length_b 19.2870(10)
_cell_length_c 33.032(2)
_cell_measurement_reflns_used 25
_cell_measurement_temperature 293(2)
_cell_measurement_theta_max 11.9
_cell_measurement_theta_min 9.1
_cell_volume 6035.9(7)
_computing_cell_refinement 'CAD-4 Software'
_computing_data_collection 'CAD-4 Software (Enraf-Nonius, 1989)'
_computing_data_reduction 'MolEN (Fair, 1990)'
_computing_molecular_graphics SHELXTL-NT
_computing_publication_material SHELXTL-NT
_computing_structure_refinement 'SHELXTL-NT (Bruker, 1997)'
_computing_structure_solution 'SHELXS97 (Sheldrick, 1990)'
_diffrn_ambient_temperature 293(2)
_diffrn_measured_fraction_theta_full 0.942
_diffrn_measured_fraction_theta_max 0.942
_diffrn_measurement_device_type 'Enraf-Nonius CAD-4'
_diffrn_measurement_method \w/2\q
_diffrn_radiation_monochromator graphite
_diffrn_radiation_source 'fine-focus sealed tube'
_diffrn_radiation_type CuK\a
_diffrn_radiation_wavelength 1.54180
_diffrn_reflns_av_R_equivalents 0.000
_diffrn_reflns_av_sigmaI/netI 0.016
_diffrn_reflns_limit_h_max 11
_diffrn_reflns_limit_h_min 0
_diffrn_reflns_limit_k_max 20
_diffrn_reflns_limit_k_min 0
_diffrn_reflns_limit_l_max 39
_diffrn_reflns_limit_l_min 0
_diffrn_reflns_number 5179
_diffrn_reflns_theta_full 67.93
_diffrn_reflns_theta_max 67.93
_diffrn_reflns_theta_min 2.68
_diffrn_standards_decay_% 0
_diffrn_standards_interval_time 60
_diffrn_standards_number 2
_exptl_absorpt_coefficient_mu 1.942
_exptl_absorpt_correction_T_max 0.747
_exptl_absorpt_correction_T_min 0.703
_exptl_absorpt_correction_type '\y scan'
_exptl_absorpt_process_details '(North et al., 1968)'
_exptl_crystal_colour colourless
_exptl_crystal_density_diffrn 1.322
_exptl_crystal_density_meas ?
_exptl_crystal_density_method 'not measured'
_exptl_crystal_description block
_exptl_crystal_F_000 2528
_exptl_crystal_size_max 0.35
_exptl_crystal_size_mid 0.25
_exptl_crystal_size_min 0.15
_refine_diff_density_max 0.26
_refine_diff_density_min -0.39
_refine_ls_extinction_coef 0.00029(8)
_refine_ls_extinction_expression Fc^*^=kFc[1+0.001xFc^2^\l^3^/sin(2\q)]^-1/4^
_refine_ls_extinction_method 'SHELXTL-NT (Bruker, 1997)'
_refine_ls_goodness_of_fit_ref 1.523
_refine_ls_hydrogen_treatment constr
_refine_ls_matrix_type full
_refine_ls_number_parameters 380
_refine_ls_number_reflns 5179
_refine_ls_number_restraints 0
_refine_ls_restrained_S_all 1.523
_refine_ls_R_factor_all 0.064
_refine_ls_R_factor_gt 0.049
_refine_ls_shift/su_max <0.001
_refine_ls_shift/su_mean 0.000
_refine_ls_structure_factor_coef Fsqd
_refine_ls_weighting_details 'calc w = 1/[\s^2^(Fo^2^)+(0.1P)^2^] where P=(Fo^2^+2Fc^2^)/3'
_refine_ls_weighting_scheme calc
_refine_ls_wR_factor_gt 0.169
_refine_ls_wR_factor_ref 0.190
_reflns_number_gt 4176
_reflns_number_total 5179
_reflns_threshold_expression I>2\s(I)
_cod_data_source_file de1182.cif
_cod_data_source_block VI
_cod_depositor_comments
;
The following automatic conversions were performed:
'_symmetry_cell_setting' value 'Orthorhombic' changed to 'orthorhombic'
according to '/home/saulius/struct/CIF-dictionaries/cif_core.dic'
dictionary named 'cif_core.dic' version 2.4.1 from 2010-06-29.

Automatic conversion script
Id: cif_fix_enum 1527 2010-12-29 10:47:43Z saulius 

The following automatic conversions were performed:

'_symmetry_cell_setting' value 'Orthorhombic' changed to
'orthorhombic' according to
/home/saulius/struct/CIF-dictionaries/cif_core.dic dictionary named
'cif_core.dic' version 2.4.1 from 2010-06-29.

Automatic conversion script
Id: cif_fix_values 1715 2011-07-08 13:25:40Z adriana 

The following automatic conversions were performed:

'_exptl_crystal_density_meas' value 'not measured' was changed to '?'
- the value is perceived as not measured.

Automatic conversion script
Id: cif_fix_values 3008 2015-01-20 13:52:24Z robertas 
;
_cod_original_cell_volume 6035.8(7)
_cod_original_sg_symbol_H-M Pbca
_cod_database_code 2012746
_cod_database_fobs_code 2012746

loop_
_symmetry_equiv_pos_as_xyz
'x, y, z'
'-x+1/2, -y, z+1/2'
'-x, y+1/2, -z+1/2'
'x+1/2, -y+1/2, -z'
'-x, -y, -z'
'x-1/2, y, -z-1/2'
'x, -y-1/2, z-1/2'
'-x-1/2, y-1/2, z'

loop_
_atom_site_label
_atom_site_fract_x
_atom_site_fract_y
_atom_site_fract_z
_atom_site_U_iso_or_equiv
_atom_site_adp_type
_atom_site_calc_flag
_atom_site_refinement_flags
_atom_site_occupancy
_atom_site_disorder_assembly
_atom_site_disorder_group
_atom_site_type_symbol
N1 0.2822(2) 0.33991(12) 0.11592(6) 0.0455(5) Uani d . 1 . . N
N2 0.4246(2) 0.35495(13) 0.11624(8) 0.0565(6) Uani d . 1 . . N
C3 0.4826(3) 0.31210(15) 0.09012(9) 0.0517(7) Uani d . 1 . . C
H3 0.5783 0.3113 0.0839 0.062 Uiso calc R 1 . . H
C3a 0.3820(2) 0.26788(13) 0.07285(7) 0.0417(6) Uani d . 1 . . C
C4 0.3809(3) 0.21321(14) 0.04388(8) 0.0430(6) Uani d . 1 . . C
N5 0.2442(2) 0.18970(12) 0.03596(7) 0.0458(5) Uani d . 1 . . N
H5 0.2342 0.1581 0.0178 0.055 Uiso calc R 1 . . H
C6 0.1238(3) 0.21341(14) 0.05514(7) 0.0423(6) Uani d . 1 . . C
N7 0.1229(2) 0.26261(11) 0.08221(6) 0.0427(5) Uani d . 1 . . N
C7a 0.2539(2) 0.28811(13) 0.08987(6) 0.0371(5) Uani d . 1 . . C
C8 0.1846(3) 0.37719(15) 0.14171(7) 0.0470(6) Uani d . 1 . . C
H8A 0.0887 0.3651 0.1342 0.056 Uiso calc R 1 . . H
H8B 0.1964 0.4266 0.1374 0.056 Uiso calc R 1 . . H
C9 0.2068(3) 0.36094(15) 0.18616(7) 0.0464(6) Uani d . 1 . . C
H9A 0.2987 0.3779 0.1946 0.056 Uiso calc R 1 . . H
H9B 0.2052 0.3111 0.1901 0.056 Uiso calc R 1 . . H
C10 0.0926(3) 0.39443(14) 0.21223(7) 0.0486(6) Uani d . 1 . . C
H10A 0.1158 0.3877 0.2406 0.058 Uiso calc R 1 . . H
H10B 0.0910 0.4439 0.2070 0.058 Uiso calc R 1 . . H
C11 -0.0523(3) 0.36461(13) 0.20406(7) 0.0446(6) Uani d . 1 . . C
C12 -0.0857(3) 0.29841(16) 0.21683(10) 0.0644(8) Uani d . 1 . . C
H12 -0.0198 0.2733 0.2317 0.077 Uiso calc R 1 . . H
C13 -0.2144(4) 0.26888(18) 0.20804(11) 0.0750(10) Uani d . 1 . . C
H13 -0.2352 0.2243 0.2170 0.090 Uiso calc R 1 . . H
C14 -0.3122(3) 0.30563(18) 0.18584(10) 0.0677(9) Uani d . 1 . . C
H14 -0.3983 0.2854 0.1792 0.081 Uiso calc R 1 . . H
C15 -0.2832(3) 0.37149(17) 0.17356(9) 0.0607(8) Uani d . 1 . . C
H15 -0.3499 0.3967 0.1591 0.073 Uiso calc R 1 . . H
C16 -0.1541(3) 0.40058(15) 0.18278(8) 0.0520(7) Uani d . 1 . . C
H16 -0.1351 0.4457 0.1744 0.062 Uiso calc R 1 . . H
O17 0.48290(19) 0.18646(11) 0.02673(6) 0.0561(5) Uani d . 1 . . O
S18 -0.02817(8) 0.17018(4) 0.03995(3) 0.0611(3) Uani d . 1 . . S
C19 -0.1617(3) 0.21925(17) 0.06514(11) 0.0663(9) Uani d . 1 . . C
H19A -0.2527 0.2000 0.0590 0.099 Uiso calc R 1 . . H
H19B -0.1582 0.2665 0.0561 0.099 Uiso calc R 1 . . H
H19C -0.1461 0.2176 0.0938 0.099 Uiso calc R 1 . . H
N1' -0.0789(2) 0.56639(11) 0.11247(6) 0.0457(5) Uani d . 1 . . N
N2' -0.2208(2) 0.56850(14) 0.12000(7) 0.0547(6) Uani d . 1 . . N
C3' -0.2767(3) 0.52026(15) 0.09685(8) 0.0513(7) Uani d . 1 . . C
H3' -0.3726 0.5102 0.0958 0.062 Uiso calc R 1 . . H
C3a' -0.1730(2) 0.48589(13) 0.07400(7) 0.0411(6) Uani d . 1 . . C
C4' -0.1706(2) 0.43280(13) 0.04412(7) 0.0427(6) Uani d . 1 . . C
N5' -0.0347(2) 0.41993(11) 0.03054(6) 0.0419(5) Uani d . 1 . . N
H5' -0.0242 0.3883 0.0124 0.050 Uiso calc R 1 . . H
C6' 0.0845(3) 0.45369(13) 0.04365(7) 0.0375(5) Uani d . 1 . . C
N7' 0.0847(2) 0.50337(11) 0.07034(6) 0.0401(5) Uani d . 1 . . N
C7a' -0.0478(2) 0.51738(13) 0.08453(7) 0.0382(5) Uani d . 1 . . C
C8' 0.0168(3) 0.61338(14) 0.13331(8) 0.0508(7) Uani d . 1 . . C
H8'1 0.0027 0.6601 0.1232 0.061 Uiso calc R 1 . . H
H8'2 0.1135 0.6001 0.1275 0.061 Uiso calc R 1 . . H
C9' -0.0059(3) 0.61272(15) 0.17835(8) 0.0512(7) Uani d . 1 . . C
H9'1 -0.0031 0.5652 0.1880 0.061 Uiso calc R 1 . . H
H9'2 -0.0988 0.6313 0.1843 0.061 Uiso calc R 1 . . H
C10' 0.1056(3) 0.65540(16) 0.20097(10) 0.0599(8) Uani d . 1 . . C
H10C 0.1090 0.7017 0.1896 0.072 Uiso calc R 1 . . H
H10D 0.0785 0.6594 0.2292 0.072 Uiso calc R 1 . . H
C11' 0.2498(3) 0.62321(14) 0.19838(8) 0.0460(6) Uani d . 1 . . C
C12' 0.2850(3) 0.56601(16) 0.22123(9) 0.0608(8) Uani d . 1 . . C
H12' 0.2206 0.5492 0.2401 0.073 Uiso calc R 1 . . H
C13' 0.4137(3) 0.53284(18) 0.21689(10) 0.0717(9) Uani d . 1 . . C
H13' 0.4345 0.4939 0.2324 0.086 Uiso calc R 1 . . H
C14' 0.5093(4) 0.5576(2) 0.18989(10) 0.0722(9) Uani d . 1 . . C
H14' 0.5961 0.5356 0.1869 0.087 Uiso calc R 1 . . H
C15' 0.4784(4) 0.6144(2) 0.16716(11) 0.0740(10) Uani d . 1 . . C
H15' 0.5442 0.6311 0.1487 0.089 Uiso calc R 1 . . H
C16' 0.3510(3) 0.64706(15) 0.17132(9) 0.0598(8) Uani d . 1 . . C
H16' 0.3317 0.6861 0.1557 0.072 Uiso calc R 1 . . H
O17' -0.27226(19) 0.40046(11) 0.03006(6) 0.0566(5) Uani d . 1 . . O
S18' 0.23859(7) 0.42363(4) 0.02114(2) 0.0510(2) Uani d . 1 . . S
C19' 0.3685(3) 0.47813(18) 0.04405(9) 0.0627(8) Uani d . 1 . . C
H19D 0.4602 0.4661 0.0339 0.094 Uiso calc R 1 . . H
H19E 0.3666 0.4719 0.0729 0.094 Uiso calc R 1 . . H
H19F 0.3484 0.5257 0.0377 0.094 Uiso calc R 1 . . H

loop_
_atom_site_aniso_label
_atom_site_aniso_U_11
_atom_site_aniso_U_22
_atom_site_aniso_U_33
_atom_site_aniso_U_12
_atom_site_aniso_U_13
_atom_site_aniso_U_23
N1 0.0469(11) 0.0514(14) 0.0384(11) 0.0035(10) -0.0006(8) -0.0107(9)
N2 0.0520(13) 0.0596(16) 0.0578(14) -0.0010(11) -0.0025(10) -0.0152(12)
C3 0.0458(14) 0.0496(18) 0.0598(17) 0.0001(12) -0.0015(12) -0.0141(13)
C3a 0.0442(13) 0.0384(15) 0.0424(13) 0.0041(10) -0.0002(10) -0.0005(11)
C4 0.0462(13) 0.0374(15) 0.0454(13) 0.0010(11) 0.0003(10) -0.0032(11)
N5 0.0468(11) 0.0427(13) 0.0478(12) -0.0016(9) 0.0005(9) -0.0132(10)
C6 0.0452(12) 0.0422(15) 0.0396(12) 0.0023(11) -0.0019(10) 0.0011(11)
N7 0.0447(11) 0.0431(14) 0.0405(11) -0.0003(9) 0.0006(8) 0.0012(9)
C7a 0.0477(12) 0.0351(14) 0.0286(10) 0.0017(10) -0.0004(9) 0.0018(10)
C8 0.0559(14) 0.0482(16) 0.0370(12) 0.0098(12) 0.0006(11) -0.0034(11)
C9 0.0541(14) 0.0466(16) 0.0385(12) 0.0056(12) -0.0073(11) -0.0052(11)
C10 0.0613(15) 0.0508(17) 0.0338(12) -0.0003(13) -0.0008(11) -0.0088(11)
C11 0.0584(15) 0.0423(16) 0.0330(12) 0.0037(12) 0.0032(10) -0.0050(10)
C12 0.076(2) 0.0508(19) 0.0665(19) -0.0048(15) -0.0080(16) 0.0197(15)
C13 0.093(2) 0.055(2) 0.077(2) -0.0220(18) -0.0115(19) 0.0230(17)
C14 0.0636(18) 0.072(2) 0.0675(19) -0.0188(17) -0.0037(15) 0.0033(17)
C15 0.0651(18) 0.059(2) 0.0583(17) -0.0001(15) -0.0114(14) 0.0037(15)
C16 0.0625(16) 0.0392(16) 0.0544(15) -0.0018(13) -0.0059(13) 0.0013(12)
O17 0.0444(10) 0.0534(12) 0.0703(13) 0.0036(9) 0.0036(8) -0.0210(10)
S18 0.0466(4) 0.0589(5) 0.0779(6) -0.0057(3) -0.0027(3) -0.0153(4)
C19 0.0455(15) 0.063(2) 0.090(2) -0.0005(14) 0.0087(15) 0.0009(17)
N1' 0.0460(11) 0.0490(14) 0.0421(11) 0.0005(10) -0.0018(9) -0.0109(10)
N2' 0.0459(12) 0.0651(17) 0.0533(13) 0.0043(11) -0.0002(10) -0.0162(12)
C3' 0.0434(13) 0.063(2) 0.0480(14) 0.0052(12) -0.0061(11) -0.0130(13)
C3a' 0.0410(12) 0.0419(16) 0.0403(12) 0.0030(10) -0.0024(9) -0.0030(10)
C4' 0.0452(13) 0.0416(15) 0.0413(12) 0.0001(11) -0.0026(10) -0.0025(11)
N5' 0.0456(11) 0.0377(12) 0.0422(11) 0.0005(9) 0.0023(8) -0.0092(9)
C6' 0.0462(12) 0.0331(13) 0.0331(11) -0.0002(10) 0.0005(9) 0.0048(9)
N7' 0.0456(10) 0.0418(12) 0.0329(10) 0.0004(9) -0.0003(8) 0.0011(9)
C7a' 0.0455(12) 0.0354(15) 0.0338(11) 0.0019(10) -0.0027(9) 0.0017(9)
C8' 0.0599(15) 0.0433(16) 0.0492(15) -0.0099(13) 0.0013(12) -0.0086(12)
C9' 0.0514(15) 0.0534(18) 0.0488(15) -0.0028(12) 0.0047(11) -0.0149(13)
C10' 0.0602(17) 0.0545(19) 0.0650(18) 0.0012(14) -0.0030(13) -0.0309(15)
C11' 0.0550(14) 0.0385(16) 0.0446(13) -0.0074(11) -0.0029(11) -0.0159(12)
C12' 0.0684(18) 0.067(2) 0.0467(15) -0.0135(15) -0.0035(13) 0.0046(14)
C13' 0.085(2) 0.065(2) 0.065(2) 0.0041(18) -0.0252(17) 0.0080(17)
C14' 0.0646(19) 0.085(3) 0.067(2) 0.0122(18) -0.0060(16) -0.0163(19)
C15' 0.071(2) 0.083(3) 0.068(2) -0.0036(18) 0.0206(17) -0.0025(19)
C16' 0.0707(18) 0.0471(18) 0.0617(18) -0.0046(14) 0.0087(15) 0.0047(14)
O17' 0.0478(10) 0.0632(14) 0.0588(11) -0.0071(9) 0.0010(8) -0.0214(10)
S18' 0.0478(4) 0.0524(5) 0.0530(4) 0.0045(3) 0.0071(3) -0.0030(3)
C19' 0.0480(15) 0.073(2) 0.0675(19) -0.0062(14) 0.0029(13) 0.0043(16)

loop_
_atom_type_symbol
_atom_type_description
_atom_type_scat_dispersion_real
_atom_type_scat_dispersion_imag
_atom_type_scat_source
C C 0.0181 0.0091 'International Tables Vol C Tables 4.2.6.8 and 6.1.1.4'
H H 0.0000 0.0000 'International Tables Vol C Tables 4.2.6.8 and 6.1.1.4'
N N 0.0311 0.0180 'International Tables Vol C Tables 4.2.6.8 and 6.1.1.4'
O O 0.0492 0.0322 'International Tables Vol C Tables 4.2.6.8 and 6.1.1.4'
S S 0.3331 0.5567 'International Tables Vol C Tables 4.2.6.8 and 6.1.1.4'

loop_
_geom_angle_atom_site_label_1
_geom_angle_atom_site_label_2
_geom_angle_atom_site_label_3
_geom_angle
C7a N1 N2 110.8(2)
C7a N1 C8 128.1(2)
N2 N1 C8 121.0(2)
C3 N2 N1 105.7(2)
N2 C3 C3a 111.5(2)
N2 C3 H3 124.3
C3a C3 H3 124.3
C7a C3a C3 104.9(2)
C7a C3a C4 118.2(2)
C3 C3a C4 136.9(2)
O17 C4 N5 120.3(2)
O17 C4 C3a 127.8(2)
N5 C4 C3a 111.9(2)
C6 N5 C4 124.9(2)
C6 N5 H5 117.6
C4 N5 H5 117.6
N7 C6 N5 124.1(2)
N7 C6 S18 122.79(19)
N5 C6 S18 113.11(18)
C6 N7 C7a 112.6(2)
N1 C7a N7 124.7(2)
N1 C7a C3a 107.0(2)
N7 C7a C3a 128.3(2)
N1 C8 C9 112.2(2)
N1 C8 H8A 109.2
C9 C8 H8A 109.2
N1 C8 H8B 109.2
C9 C8 H8B 109.2
H8A C8 H8B 107.9
C8 C9 C10 111.1(2)
C8 C9 H9A 109.4
C10 C9 H9A 109.4
C8 C9 H9B 109.4
C10 C9 H9B 109.4
H9A C9 H9B 108.0
C11 C10 C9 112.5(2)
C11 C10 H10A 109.1
C9 C10 H10A 109.1
C11 C10 H10B 109.1
C9 C10 H10B 109.1
H10A C10 H10B 107.8
C16 C11 C12 117.4(3)
C16 C11 C10 122.3(2)
C12 C11 C10 120.3(2)
C11 C12 C13 121.4(3)
C11 C12 H12 119.3
C13 C12 H12 119.3
C14 C13 C12 119.7(3)
C14 C13 H13 120.2
C12 C13 H13 120.2
C15 C14 C13 120.2(3)
C15 C14 H14 119.9
C13 C14 H14 119.9
C14 C15 C16 119.5(3)
C14 C15 H15 120.2
C16 C15 H15 120.2
C15 C16 C11 121.8(3)
C15 C16 H16 119.1
C11 C16 H16 119.1
C6 S18 C19 101.44(13)
S18 C19 H19A 109.5
S18 C19 H19B 109.5
H19A C19 H19B 109.5
S18 C19 H19C 109.5
H19A C19 H19C 109.5
H19B C19 H19C 109.5
C7a' N1' N2' 111.0(2)
C7a' N1' C8' 128.5(2)
N2' N1' C8' 120.5(2)
C3' N2' N1' 105.6(2)
N2' C3' C3a' 111.4(2)
N2' C3' H3' 124.3
C3a' C3' H3' 124.3
C7a' C3a' C3' 105.0(2)
C7a' C3a' C4' 118.6(2)
C3' C3a' C4' 136.4(2)
O17' C4' N5' 120.7(2)
O17' C4' C3a' 127.6(2)
N5' C4' C3a' 111.7(2)
C6' N5' C4' 125.2(2)
C6' N5' H5' 117.4
C4' N5' H5' 117.4
N7' C6' N5' 124.2(2)
N7' C6' S18' 122.32(19)
N5' C6' S18' 113.44(17)
C6' N7' C7a' 112.1(2)
N1' C7a' N7' 124.8(2)
N1' C7a' C3a' 107.0(2)
N7' C7a' C3a' 128.1(2)
N1' C8' C9' 111.9(2)
N1' C8' H8'1 109.2
C9' C8' H8'1 109.2
N1' C8' H8'2 109.2
C9' C8' H8'2 109.2
H8'1 C8' H8'2 107.9
C8' C9' C10' 112.3(2)
C8' C9' H9'1 109.2
C10' C9' H9'1 109.2
C8' C9' H9'2 109.2
C10' C9' H9'2 109.2
H9'1 C9' H9'2 107.9
C11' C10' C9' 112.1(2)
C11' C10' H10C 109.2
C9' C10' H10C 109.2
C11' C10' H10D 109.2
C9' C10' H10D 109.2
H10C C10' H10D 107.9
C12' C11' C16' 116.8(3)
C12' C11' C10' 121.3(3)
C16' C11' C10' 121.8(3)
C11' C12' C13' 121.8(3)
C11' C12' H12' 119.1
C13' C12' H12' 119.1
C14' C13' C12' 119.6(3)
C14' C13' H13' 120.2
C12' C13' H13' 120.2
C15' C14' C13' 120.1(3)
C15' C14' H14' 119.9
C13' C14' H14' 119.9
C14' C15' C16' 120.4(3)
C14' C15' H15' 119.8
C16' C15' H15' 119.8
C15' C16' C11' 121.4(3)
C15' C16' H16' 119.3
C11' C16' H16' 119.3
C6' S18' C19' 101.60(13)
S18' C19' H19D 109.5
S18' C19' H19E 109.5
H19D C19' H19E 109.5
S18' C19' H19F 109.5
H19D C19' H19F 109.5
H19E C19' H19F 109.5

loop_
_geom_bond_atom_site_label_1
_geom_bond_atom_site_label_2
_geom_bond_site_symmetry_2
_geom_bond_distance
_geom_bond_publ_flag
N1 C7a . 1.345(3) ?
N1 N2 . 1.380(3) ?
N1 C8 . 1.449(3) ?
N2 C3 . 1.315(3) ?
C3 C3a . 1.400(4) ?
C3 H3 . 0.9300 ?
C3a C7a . 1.393(3) ?
C3a C4 . 1.424(3) ?
C4 O17 . 1.233(3) ?
C4 N5 . 1.397(3) ?
N5 C6 . 1.383(3) ?
N5 H5 . 0.8600 ?
C6 N7 . 1.304(3) ?
C6 S18 . 1.738(3) ?
N7 C7a . 1.359(3) ?
C8 C9 . 1.516(3) ?
C8 H8A . 0.9700 ?
C8 H8B . 0.9700 ?
C9 C10 . 1.526(3) ?
C9 H9A . 0.9700 ?
C9 H9B . 0.9700 ?
C10 C11 . 1.513(3) ?
C10 H10A . 0.9700 ?
C10 H10B . 0.9700 ?
C11 C16 . 1.380(4) ?
C11 C12 . 1.381(4) ?
C12 C13 . 1.377(4) ?
C12 H12 . 0.9300 ?
C13 C14 . 1.378(5) ?
C13 H13 . 0.9300 ?
C14 C15 . 1.362(5) ?
C14 H14 . 0.9300 ?
C15 C16 . 1.379(4) ?
C15 H15 . 0.9300 ?
C16 H16 . 0.9300 ?
S18 C19 . 1.786(3) ?
C19 H19A . 0.9600 ?
C19 H19B . 0.9600 ?
C19 H19C . 0.9600 ?
N1' C7a' . 1.354(3) ?
N1' N2' . 1.368(3) ?
N1' C8' . 1.455(3) ?
N2' C3' . 1.315(3) ?
C3' C3a' . 1.405(3) ?
C3' H3' . 0.9300 ?
C3a' C7a' . 1.377(3) ?
C3a' C4' . 1.422(3) ?
C4' O17' . 1.238(3) ?
C4' N5' . 1.385(3) ?
N5' C6' . 1.374(3) ?
N5' H5' . 0.8600 ?
C6' N7' . 1.302(3) ?
C6' S18' . 1.737(2) ?
N7' C7a' . 1.367(3) ?
C8' C9' . 1.503(4) ?
C8' H8'1 . 0.9700 ?
C8' H8'2 . 0.9700 ?
C9' C10' . 1.534(4) ?
C9' H9'1 . 0.9700 ?
C9' H9'2 . 0.9700 ?
C10' C11' . 1.503(4) ?
C10' H10C . 0.9700 ?
C10' H10D . 0.9700 ?
C11' C12' . 1.378(4) ?
C11' C16' . 1.389(4) ?
C12' C13' . 1.384(4) ?
C12' H12' . 0.9300 ?
C13' C14' . 1.358(5) ?
C13' H13' . 0.9300 ?
C14' C15' . 1.360(5) ?
C14' H14' . 0.9300 ?
C15' C16' . 1.369(4) ?
C15' H15' . 0.9300 ?
C16' H16' . 0.9300 ?
S18' C19' . 1.787(3) ?
C19' H19D . 0.9600 ?
C19' H19E . 0.9600 ?
C19' H19F . 0.9600 ?

loop_
_geom_torsion_atom_site_label_1
_geom_torsion_atom_site_label_2
_geom_torsion_atom_site_label_3
_geom_torsion_atom_site_label_4
_geom_torsion_site_symmetry_1
_geom_torsion_site_symmetry_2
_geom_torsion_site_symmetry_3
_geom_torsion_site_symmetry_4
_geom_torsion
_geom_torsion_publ_flag
C7a N1 N2 C3 . . . . 0.2(3) ?
C8 N1 N2 C3 . . . . 179.4(2) ?
N1 N2 C3 C3a . . . . -1.0(3) ?
N2 C3 C3a C7a . . . . 1.4(3) ?
N2 C3 C3a C4 . . . . 179.8(3) ?
C7a C3a C4 O17 . . . . -177.1(3) ?
C3 C3a C4 O17 . . . . 4.8(5) ?
C7a C3a C4 N5 . . . . 2.3(3) ?
C3 C3a C4 N5 . . . . -175.9(3) ?
O17 C4 N5 C6 . . . . 176.2(3) ?
C3a C4 N5 C6 . . . . -3.2(4) ?
C4 N5 C6 N7 . . . . 2.4(4) ?
C4 N5 C6 S18 . . . . -177.0(2) ?
N5 C6 N7 C7a . . . . -0.4(4) ?
S18 C6 N7 C7a . . . . 178.88(18) ?
N2 N1 C7a N7 . . . . -178.6(2) ?
C8 N1 C7a N7 . . . . 2.3(4) ?
N2 N1 C7a C3a . . . . 0.7(3) ?
C8 N1 C7a C3a . . . . -178.5(2) ?
C6 N7 C7a N1 . . . . 178.7(2) ?
C6 N7 C7a C3a . . . . -0.4(4) ?
C3 C3a C7a N1 . . . . -1.2(3) ?
C4 C3a C7a N1 . . . . -179.9(2) ?
C3 C3a C7a N7 . . . . 178.0(3) ?
C4 C3a C7a N7 . . . . -0.7(4) ?
C7a N1 C8 C9 . . . . 110.9(3) yes
N2 N1 C8 C9 . . . . -68.2(3) yes
N1 C8 C9 C10 . . . . -173.7(2) yes
C8 C9 C10 C11 . . . . 65.4(3) yes
C9 C10 C11 C16 . . . . -106.1(3) yes
C9 C10 C11 C12 . . . . 71.8(3) yes
C16 C11 C12 C13 . . . . 1.2(5) ?
C10 C11 C12 C13 . . . . -176.8(3) ?
C11 C12 C13 C14 . . . . 0.4(5) ?
C12 C13 C14 C15 . . . . -1.7(5) ?
C13 C14 C15 C16 . . . . 1.3(5) ?
C14 C15 C16 C11 . . . . 0.3(5) ?
C12 C11 C16 C15 . . . . -1.6(4) ?
C10 C11 C16 C15 . . . . 176.4(3) ?
N7 C6 S18 C19 . . . . 7.2(3) ?
N5 C6 S18 C19 . . . . -173.4(2) ?
C7a' N1' N2' C3' . . . . 0.5(3) ?
C8' N1' N2' C3' . . . . -179.8(2) ?
N1' N2' C3' C3a' . . . . 0.1(3) ?
N2' C3' C3a' C7a' . . . . -0.7(3) ?
N2' C3' C3a' C4' . . . . -177.8(3) ?
C7a' C3a' C4' O17' . . . . -177.6(3) ?
C3' C3a' C4' O17' . . . . -0.8(5) ?
C7a' C3a' C4' N5' . . . . 1.4(3) ?
C3' C3a' C4' N5' . . . . 178.2(3) ?
O17' C4' N5' C6' . . . . 178.8(2) ?
C3a' C4' N5' C6' . . . . -0.2(3) ?
C4' N5' C6' N7' . . . . -1.2(4) ?
C4' N5' C6' S18' . . . . 178.7(2) ?
N5' C6' N7' C7a' . . . . 1.2(3) ?
S18' C6' N7' C7a' . . . . -178.71(17) ?
N2' N1' C7a' N7' . . . . 179.2(2) ?
C8' N1' C7a' N7' . . . . -0.4(4) ?
N2' N1' C7a' C3a' . . . . -1.0(3) ?
C8' N1' C7a' C3a' . . . . 179.4(2) ?
C6' N7' C7a' N1' . . . . 179.9(2) ?
C6' N7' C7a' C3a' . . . . 0.1(4) ?
C3' C3a' C7a' N1' . . . . 1.0(3) ?
C4' C3a' C7a' N1' . . . . 178.7(2) ?
C3' C3a' C7a' N7' . . . . -179.2(2) ?
C4' C3a' C7a' N7' . . . . -1.5(4) ?
C7a' N1' C8' C9' . . . . -130.1(3) yes
N2' N1' C8' C9' . . . . 50.3(4) yes
N1' C8' C9' C10' . . . . 173.2(2) yes
C8' C9' C10' C11' . . . . -67.7(4) yes
C9' C10' C11' C12' . . . . -76.0(3) yes
C9' C10' C11' C16' . . . . 100.3(3) yes
C16' C11' C12' C13' . . . . -1.4(4) ?
C10' C11' C12' C13' . . . . 175.1(3) ?
C11' C12' C13' C14' . . . . 1.0(5) ?
C12' C13' C14' C15' . . . . -0.3(5) ?
C13' C14' C15' C16' . . . . 0.1(5) ?
C14' C15' C16' C11' . . . . -0.5(5) ?
C12' C11' C16' C15' . . . . 1.1(4) ?
C10' C11' C16' C15' . . . . -175.3(3) ?
N7' C6' S18' C19' . . . . -0.8(2) ?
N5' C6' S18' C19' . . . . 179.30(19) ?
N5 H5 O17' C4' . . 4 4 78.5 ?
N5' H5' O17 C4 4 4 . . 32.4 ?
N5' H5' O17 C4 . . 4_455 4_455 32.4 ?
N5 H5 O17' C4' 4_455 4_455 . . 78.5 ?
N5 C6 S18 C19 . . . . -173.4(2) ?
N7 C6 S18 C19 . . . . 7.2(3) ?

loop_
_cod_related_entry_id
_cod_related_entry_database
_cod_related_entry_code
1 ChemSpider 30652344
